data_8105146
loop_
_publ_author_name
'Alotibi, Mohammed F.'
'Abdel-Wahab, Bakr F.'
'Yousif, Emad'
'Hegazy, Amany S.'
'Kariuki, Benson M.'
'El-Hiti, Gamal A.'

_publ_section_title
;
 Crystal structure of
 (E)-3-(3-(5-methyl-1-phenyl-1H-1,2,3-triazol-4-yl)-1-phenyl-1H-pyrazol-4-yl)-1-phenylprop-2-en-1-one,
 C27H21N5O
;
_journal_issue 2
_journal_name_full 'Zeitschrift f\"ur Kristallographie - New Crystal Structures'
_journal_page_first 479
_journal_page_last 481
_journal_paper_doi 10.1515/ncrs-2019-0779
_journal_volume 235
_journal_year 2020
_chemical_formula_moiety 'C27 H21 N5 O'
_chemical_formula_sum 'C27 H21 N5 O'
_chemical_formula_weight 431.49
_space_group_crystal_system triclinic
_space_group_IT_number 2
_space_group_name_Hall '-P 1'
_space_group_name_H-M_alt 'P -1'
_atom_sites_solution_hydrogens geom
_cell_angle_alpha 84.898(6)
_cell_angle_beta 89.413(6)
_cell_angle_gamma 80.351(7)
_cell_formula_units_Z 2
_cell_length_a 8.1464(7)
_cell_length_b 10.3861(8)
_cell_length_c 13.2507(9)
_cell_measurement_reflns_used 1851
_cell_measurement_temperature 296(2)
_cell_measurement_theta_max 24.3550
_cell_measurement_theta_min 3.9820
_cell_volume 1100.88(15)
_computing_cell_refinement 'CrysAlis PRO [1]'
_computing_data_collection 'CrysAlis PRO [1]'
_computing_data_reduction 'CrysAlis PRO [1]'
_computing_molecular_graphics 'ORTEP-3 for Windows [4]'
_computing_publication_material 'ORTEP-3 for Windows [4]'
_computing_structure_refinement 'SHELXL [3]'
_computing_structure_solution 'SHELXS [2]'
_diffrn_ambient_temperature 296(2)
_diffrn_detector_area_resol_mean 10.5082
_diffrn_measured_fraction_theta_full 0.999
_diffrn_measured_fraction_theta_max 0.821
_diffrn_measurement_device_type 'SuperNova, Dual, Cu at zero, Atlas'
_diffrn_measurement_method '\w scans'
_diffrn_radiation_type MoK\a
_diffrn_radiation_wavelength 0.71073
_diffrn_reflns_av_R_equivalents 0.0354
_diffrn_reflns_av_unetI/netI 0.0694
_diffrn_reflns_Laue_measured_fraction_full 0.999
_diffrn_reflns_Laue_measured_fraction_max 0.821
_diffrn_reflns_limit_h_max 11
_diffrn_reflns_limit_h_min -11
_diffrn_reflns_limit_k_max 11
_diffrn_reflns_limit_k_min -13
_diffrn_reflns_limit_l_max 13
_diffrn_reflns_limit_l_min -17
_diffrn_reflns_number 8540
_diffrn_reflns_point_group_measured_fraction_full 0.999
_diffrn_reflns_point_group_measured_fraction_max 0.821
_diffrn_reflns_theta_full 25.242
_diffrn_reflns_theta_max 29.765
_diffrn_reflns_theta_min 2.413
_diffrn_source 'micro-focus sealed X-ray tube'
_diffrn_standards_interval_count 0
_diffrn_standards_interval_time 0
_diffrn_standards_number 0
_exptl_absorpt_coefficient_mu 0.082
_exptl_absorpt_correction_T_max 0.995
_exptl_absorpt_correction_T_min 0.984
_exptl_absorpt_correction_type gaussian
_exptl_absorpt_process_details
;
CrysAlisPro 1.171.38.41g (Rigaku Oxford Diffraction, 2015)
Numerical absorption correction based on gaussian integration 
over a multifaceted crystal model. Empirical absorption correction 
using spherical harmonics, implemented in SCALE3 ABSPACK scaling 
algorithm.
;
_exptl_crystal_colour colourless
_exptl_crystal_density_diffrn 1.302
_exptl_crystal_description block
_exptl_crystal_F_000 452
_exptl_crystal_size_max 0.310
_exptl_crystal_size_mid 0.181
_exptl_crystal_size_min 0.080
_refine_diff_density_max 0.193
_refine_diff_density_min -0.184
_refine_diff_density_rms 0.048
_refine_ls_extinction_coef 0.013(2)
_refine_ls_extinction_expression Fc^*^=kFc[1+0.001xFc^2^\l^3^/sin(2\q)]^-1/4^
_refine_ls_extinction_method 'SHELXL-2018/1 (Sheldrick 2018)'
_refine_ls_goodness_of_fit_ref 1.049
_refine_ls_hydrogen_treatment constr
_refine_ls_matrix_type full
_refine_ls_number_parameters 300
_refine_ls_number_reflns 5164
_refine_ls_number_restraints 0
_refine_ls_restrained_S_all 1.049
_refine_ls_R_factor_all 0.1258
_refine_ls_R_factor_gt 0.0648
_refine_ls_shift/su_max 0.000
_refine_ls_shift/su_mean 0.000
_refine_ls_structure_factor_coef Fsqd
_refine_ls_weighting_details 'w=1/[\s^2^(Fo^2^)+(0.0596P)^2^+0.1821P] where P=(Fo^2^+2Fc^2^)/3'
_refine_ls_weighting_scheme calc
_refine_ls_wR_factor_gt 0.1334
_refine_ls_wR_factor_ref 0.1726
_reflns_Friedel_coverage 0.000
_reflns_Friedel_fraction_full .
_reflns_Friedel_fraction_max .
_reflns_number_gt 2801
_reflns_number_total 5164
_reflns_threshold_expression 'I > 2\s(I)'
_cod_data_source_file suppl_ncrs-2019-0779_suppl.cif
_cod_data_source_block bmk1639b
_cod_database_code 8105146
_shelx_space_group_comment
;
The symmetry employed for this shelxl refinement is uniquely defined
by the following loop, which should always be used as a source of
symmetry information in preference to the above space-group names.
They are only intended as comments.
;
_shelx_estimated_absorpt_t_min 0.975
_shelx_estimated_absorpt_t_max 0.993

loop_
_space_group_symop_operation_xyz
'x, y, z'
'-x, -y, -z'

loop_
_atom_site_label
_atom_site_type_symbol
_atom_site_fract_x
_atom_site_fract_y
_atom_site_fract_z
_atom_site_U_iso_or_equiv
_atom_site_adp_type
_atom_site_occupancy
_atom_site_site_symmetry_order
_atom_site_calc_flag
_atom_site_refinement_flags_posn
_atom_site_refinement_flags_adp
_atom_site_refinement_flags_occupancy
_atom_site_disorder_assembly
_atom_site_disorder_group
C1 C 0.6089(3) 0.1784(2) -0.2761(2) 0.0612(7) Uani 1 1 d . . . . .
C2 C 0.6412(4) 0.3049(2) -0.2969(2) 0.0660(7) Uani 1 1 d . . . . .
H2 H 0.660160 0.353945 -0.244058 0.079 Uiso 1 1 calc R U . . .
C3 C 0.6451(4) 0.3581(3) -0.3960(2) 0.0796(9) Uani 1 1 d . . . . .
H3 H 0.667613 0.442744 -0.409638 0.096 Uiso 1 1 calc R U . . .
C4 C 0.6162(4) 0.2875(3) -0.4738(2) 0.0856(9) Uani 1 1 d . . . . .
H4 H 0.616829 0.324622 -0.540299 0.103 Uiso 1 1 calc R U . . .
C5 C 0.5865(4) 0.1624(3) -0.4542(2) 0.0895(10) Uani 1 1 d . . . . .
H5 H 0.569364 0.113822 -0.507679 0.107 Uiso 1 1 calc R U . . .
C6 C 0.5816(4) 0.1077(3) -0.3566(2) 0.0807(9) Uani 1 1 d . . . . .
H6 H 0.559874 0.022691 -0.344140 0.097 Uiso 1 1 calc R U . . .
C7 C 0.6034(4) 0.1137(2) -0.1708(2) 0.0652(7) Uani 1 1 d . . . . .
C8 C 0.5277(3) 0.1846(2) -0.08732(19) 0.0585(7) Uani 1 1 d . . . . .
H8 H 0.545470 0.142525 -0.022470 0.070 Uiso 1 1 calc R U . . .
C9 C 0.4355(3) 0.3039(2) -0.09493(17) 0.0501(6) Uani 1 1 d . . . . .
H9 H 0.426345 0.349818 -0.158716 0.060 Uiso 1 1 calc R U . . .
C10 C 0.3489(3) 0.3679(2) -0.01301(16) 0.0467(6) Uani 1 1 d . . . . .
C11 C 0.3147(3) 0.3126(2) 0.08149(17) 0.0511(6) Uani 1 1 d . . . . .
H11 H 0.346655 0.225166 0.105600 0.061 Uiso 1 1 calc R U . . .
C12 C 0.2738(3) 0.5013(2) -0.01143(16) 0.0463(6) Uani 1 1 d . . . . .
C13 C 0.1591(3) 0.3941(2) 0.23171(17) 0.0495(6) Uani 1 1 d . . . . .
C14 C 0.2429(4) 0.3062(2) 0.30552(19) 0.0649(7) Uani 1 1 d . . . . .
H14 H 0.345146 0.256278 0.291775 0.078 Uiso 1 1 calc R U . . .
C15 C 0.1718(4) 0.2936(3) 0.4003(2) 0.0737(8) Uani 1 1 d . . . . .
H15 H 0.226417 0.233793 0.450413 0.088 Uiso 1 1 calc R U . . .
C16 C 0.0224(4) 0.3678(3) 0.42142(19) 0.0672(8) Uani 1 1 d . . . . .
H16 H -0.023686 0.358802 0.485630 0.081 Uiso 1 1 calc R U . . .
C17 C -0.0593(4) 0.4558(2) 0.3475(2) 0.0657(7) Uani 1 1 d . . . . .
H17 H -0.161269 0.505861 0.361536 0.079 Uiso 1 1 calc R U . . .
C18 C 0.0098(3) 0.4700(2) 0.25212(18) 0.0562(6) Uani 1 1 d . . . . .
H18 H -0.044530 0.530426 0.202291 0.067 Uiso 1 1 calc R U . . .
C19 C 0.2722(3) 0.6090(2) -0.09084(16) 0.0456(6) Uani 1 1 d . . . . .
C20 C 0.1836(3) 0.7342(2) -0.09528(16) 0.0464(6) Uani 1 1 d . . . . .
C21 C 0.0581(3) 0.8011(2) -0.02716(19) 0.0603(7) Uani 1 1 d . . . . .
H21A H 0.112761 0.844419 0.020424 0.091 Uiso 1 1 calc R U . . .
H21B H 0.000916 0.737577 0.008784 0.091 Uiso 1 1 calc R U . . .
H21C H -0.020517 0.864517 -0.066555 0.091 Uiso 1 1 calc R U . . .
C22 C 0.1777(3) 0.9212(2) -0.23063(17) 0.0498(6) Uani 1 1 d . . . . .
C23 C 0.1120(4) 0.9394(2) -0.3261(2) 0.0761(9) Uani 1 1 d . . . . .
H23 H 0.102721 0.867816 -0.361756 0.091 Uiso 1 1 calc R U . . .
C24 C 0.0597(5) 1.0649(3) -0.3689(2) 0.0902(11) Uani 1 1 d . . . . .
H24 H 0.014412 1.077883 -0.433927 0.108 Uiso 1 1 calc R U . . .
C25 C 0.0733(4) 1.1702(3) -0.3176(2) 0.0717(8) Uani 1 1 d . . . . .
H25 H 0.037417 1.254620 -0.347327 0.086 Uiso 1 1 calc R U . . .
C26 C 0.1398(4) 1.1517(2) -0.2224(2) 0.0722(8) Uani 1 1 d . . . . .
H26 H 0.149137 1.223692 -0.187122 0.087 Uiso 1 1 calc R U . . .
C27 C 0.1931(4) 1.0268(2) -0.1782(2) 0.0653(7) Uani 1 1 d . . . . .
H27 H 0.239114 1.014022 -0.113464 0.078 Uiso 1 1 calc R U . . .
N1 N 0.2275(3) 0.40624(17) 0.13255(13) 0.0491(5) Uani 1 1 d . . . . .
N2 N 0.1999(3) 0.52498(16) 0.07659(14) 0.0511(5) Uani 1 1 d . . . . .
N3 N 0.3666(3) 0.59442(17) -0.17605(14) 0.0529(5) Uani 1 1 d . . . . .
N4 N 0.3412(3) 0.70498(18) -0.23374(14) 0.0546(5) Uani 1 1 d . . . . .
N5 N 0.2308(3) 0.79058(17) -0.18469(13) 0.0487(5) Uani 1 1 d . . . . .
O1 O 0.6609(3) -0.00381(18) -0.15491(17) 0.1037(8) Uani 1 1 d . . . . .

loop_
_atom_site_aniso_label
_atom_site_aniso_U_11
_atom_site_aniso_U_22
_atom_site_aniso_U_33
_atom_site_aniso_U_23
_atom_site_aniso_U_13
_atom_site_aniso_U_12
C1 0.0712(19) 0.0477(13) 0.0639(17) -0.0095(11) 0.0129(14) -0.0064(13)
C2 0.075(2) 0.0579(15) 0.0671(18) -0.0121(12) 0.0167(14) -0.0137(14)
C3 0.091(2) 0.0694(18) 0.077(2) 0.0035(16) 0.0234(17) -0.0166(17)
C4 0.094(3) 0.100(2) 0.0618(19) -0.0034(17) 0.0115(17) -0.015(2)
C5 0.110(3) 0.100(2) 0.065(2) -0.0240(17) 0.0070(18) -0.028(2)
C6 0.107(3) 0.0649(17) 0.075(2) -0.0201(15) 0.0152(18) -0.0231(17)
C7 0.082(2) 0.0450(14) 0.0659(17) -0.0037(12) 0.0073(15) -0.0030(13)
C8 0.0746(19) 0.0494(13) 0.0491(14) -0.0031(11) 0.0012(13) -0.0042(13)
C9 0.0618(16) 0.0432(12) 0.0457(13) -0.0035(10) 0.0011(11) -0.0103(11)
C10 0.0541(15) 0.0431(12) 0.0435(13) -0.0030(9) 0.0005(11) -0.0106(11)
C11 0.0619(16) 0.0398(11) 0.0511(14) -0.0019(10) 0.0009(12) -0.0083(11)
C12 0.0525(14) 0.0426(12) 0.0437(13) -0.0023(9) -0.0003(11) -0.0085(11)
C13 0.0603(16) 0.0457(12) 0.0443(13) -0.0008(10) 0.0051(11) -0.0159(12)
C14 0.0669(18) 0.0650(16) 0.0575(16) 0.0109(12) 0.0088(13) -0.0049(14)
C15 0.081(2) 0.0767(18) 0.0590(17) 0.0153(14) 0.0066(15) -0.0121(17)
C16 0.085(2) 0.0698(17) 0.0492(15) -0.0016(13) 0.0137(15) -0.0211(16)
C17 0.0709(19) 0.0632(16) 0.0636(17) -0.0091(13) 0.0144(14) -0.0116(14)
C18 0.0677(18) 0.0476(13) 0.0527(15) -0.0041(11) 0.0045(13) -0.0084(12)
C19 0.0534(15) 0.0442(12) 0.0398(12) -0.0050(9) 0.0024(10) -0.0096(11)
C20 0.0541(15) 0.0449(12) 0.0407(12) -0.0022(9) 0.0027(10) -0.0108(11)
C21 0.0652(18) 0.0569(14) 0.0557(15) -0.0018(11) 0.0119(13) -0.0035(13)
C22 0.0569(15) 0.0426(12) 0.0480(14) 0.0022(10) 0.0036(11) -0.0063(11)
C23 0.117(3) 0.0557(15) 0.0554(17) -0.0018(12) -0.0192(17) -0.0159(16)
C24 0.137(3) 0.0646(18) 0.0649(19) 0.0096(15) -0.036(2) -0.0123(19)
C25 0.090(2) 0.0522(15) 0.0681(19) 0.0110(13) -0.0034(16) -0.0052(14)
C26 0.101(2) 0.0472(14) 0.0686(19) -0.0022(12) -0.0023(17) -0.0132(15)
C27 0.088(2) 0.0539(14) 0.0528(15) -0.0010(12) -0.0083(14) -0.0110(14)
N1 0.0622(13) 0.0409(10) 0.0434(11) 0.0006(8) 0.0049(9) -0.0092(9)
N2 0.0661(14) 0.0411(10) 0.0451(11) 0.0028(8) 0.0028(10) -0.0093(9)
N3 0.0627(14) 0.0481(11) 0.0461(11) -0.0014(9) 0.0063(10) -0.0063(10)
N4 0.0640(14) 0.0482(11) 0.0487(12) -0.0002(9) 0.0099(10) -0.0039(10)
N5 0.0576(13) 0.0438(10) 0.0430(11) 0.0001(8) 0.0073(9) -0.0059(9)
O1 0.154(2) 0.0454(11) 0.0983(16) 0.0013(10) 0.0291(15) 0.0164(12)

loop_
_atom_type_symbol
_atom_type_description
_atom_type_scat_dispersion_real
_atom_type_scat_dispersion_imag
_atom_type_scat_source
C C 0.0033 0.0016 'International Tables Vol C Tables 4.2.6.8 and 6.1.1.4'
H H 0.0000 0.0000 'International Tables Vol C Tables 4.2.6.8 and 6.1.1.4'
N N 0.0061 0.0033 'International Tables Vol C Tables 4.2.6.8 and 6.1.1.4'
O O 0.0106 0.0060 'International Tables Vol C Tables 4.2.6.8 and 6.1.1.4'

loop_
_exptl_crystal_face_index_h
_exptl_crystal_face_index_k
_exptl_crystal_face_index_l
_exptl_crystal_face_perp_dist
0 -7 16 0.1033
0 7 -16 0.0693
11 6 6 0.1221
-11 -6 -6 0.1221
0 11 12 0.0419
0 -11 -12 0.0419
0 -14 -3 0.0286
0 14 3 0.0514

loop_
_geom_angle_atom_site_label_1
_geom_angle_atom_site_label_2
_geom_angle_atom_site_label_3
_geom_angle
_geom_angle_site_symmetry_1
_geom_angle_site_symmetry_3
C2 C1 C6 118.6(2) . .
C2 C1 C7 123.1(2) . .
C6 C1 C7 118.3(2) . .
C3 C2 C1 119.9(3) . .
C3 C2 H2 120.0 . .
C1 C2 H2 120.0 . .
C4 C3 C2 120.5(3) . .
C4 C3 H3 119.7 . .
C2 C3 H3 119.7 . .
C3 C4 C5 120.0(3) . .
C3 C4 H4 120.0 . .
C5 C4 H4 120.0 . .
C4 C5 C6 120.6(3) . .
C4 C5 H5 119.7 . .
C6 C5 H5 119.7 . .
C5 C6 C1 120.4(3) . .
C5 C6 H6 119.8 . .
C1 C6 H6 119.8 . .
O1 C7 C8 119.1(2) . .
O1 C7 C1 118.9(2) . .
C8 C7 C1 122.0(2) . .
C9 C8 C7 126.3(2) . .
C9 C8 H8 116.8 . .
C7 C8 H8 116.8 . .
C8 C9 C10 125.7(2) . .
C8 C9 H9 117.2 . .
C10 C9 H9 117.2 . .
C11 C10 C12 103.6(2) . .
C11 C10 C9 127.9(2) . .
C12 C10 C9 128.46(19) . .
N1 C11 C10 108.12(19) . .
N1 C11 H11 125.9 . .
C10 C11 H11 125.9 . .
N2 C12 C10 111.91(18) . .
N2 C12 C19 119.48(19) . .
C10 C12 C19 128.6(2) . .
C18 C13 C14 120.9(2) . .
C18 C13 N1 119.3(2) . .
C14 C13 N1 119.8(2) . .
C13 C14 C15 118.7(3) . .
C13 C14 H14 120.6 . .
C15 C14 H14 120.6 . .
C16 C15 C14 121.0(3) . .
C16 C15 H15 119.5 . .
C14 C15 H15 119.5 . .
C15 C16 C17 119.8(2) . .
C15 C16 H16 120.1 . .
C17 C16 H16 120.1 . .
C16 C17 C18 120.2(3) . .
C16 C17 H17 119.9 . .
C18 C17 H17 119.9 . .
C13 C18 C17 119.4(2) . .
C13 C18 H18 120.3 . .
C17 C18 H18 120.3 . .
N3 C19 C20 109.34(18) . .
N3 C19 C12 121.6(2) . .
C20 C19 C12 129.1(2) . .
N5 C20 C19 103.5(2) . .
N5 C20 C21 123.9(2) . .
C19 C20 C21 132.49(19) . .
C20 C21 H21A 109.5 . .
C20 C21 H21B 109.5 . .
H21A C21 H21B 109.5 . .
C20 C21 H21C 109.5 . .
H21A C21 H21C 109.5 . .
H21B C21 H21C 109.5 . .
C23 C22 C27 120.5(2) . .
C23 C22 N5 119.7(2) . .
C27 C22 N5 119.8(2) . .
C22 C23 C24 119.3(2) . .
C22 C23 H23 120.4 . .
C24 C23 H23 120.4 . .
C25 C24 C23 120.8(3) . .
C25 C24 H24 119.6 . .
C23 C24 H24 119.6 . .
C24 C25 C26 119.8(2) . .
C24 C25 H25 120.1 . .
C26 C25 H25 120.1 . .
C25 C26 C27 120.2(2) . .
C25 C26 H26 119.9 . .
C27 C26 H26 119.9 . .
C22 C27 C26 119.5(2) . .
C22 C27 H27 120.3 . .
C26 C27 H27 120.3 . .
C11 N1 N2 112.15(17) . .
C11 N1 C13 128.27(18) . .
N2 N1 C13 119.53(19) . .
C12 N2 N1 104.21(17) . .
N4 N3 C19 108.77(18) . .
N3 N4 N5 106.93(17) . .
C20 N5 N4 111.41(17) . .
C20 N5 C22 128.9(2) . .
N4 N5 C22 119.63(17) . .

loop_
_geom_bond_atom_site_label_1
_geom_bond_atom_site_label_2
_geom_bond_distance
_geom_bond_site_symmetry_2
C1 C2 1.386(3) .
C1 C6 1.387(4) .
C1 C7 1.498(4) .
C2 C3 1.381(4) .
C2 H2 0.9300 .
C3 C4 1.362(4) .
C3 H3 0.9300 .
C4 C5 1.363(4) .
C4 H4 0.9300 .
C5 C6 1.369(4) .
C5 H5 0.9300 .
C6 H6 0.9300 .
C7 O1 1.232(3) .
C7 C8 1.458(4) .
C8 C9 1.333(3) .
C8 H8 0.9300 .
C9 C10 1.440(3) .
C9 H9 0.9300 .
C10 C11 1.377(3) .
C10 C12 1.420(3) .
C11 N1 1.336(3) .
C11 H11 0.9300 .
C12 N2 1.331(3) .
C12 C19 1.464(3) .
C13 C18 1.372(3) .
C13 C14 1.379(3) .
C13 N1 1.425(3) .
C14 C15 1.382(4) .
C14 H14 0.9300 .
C15 C16 1.368(4) .
C15 H15 0.9300 .
C16 C17 1.374(4) .
C16 H16 0.9300 .
C17 C18 1.384(3) .
C17 H17 0.9300 .
C18 H18 0.9300 .
C19 N3 1.365(3) .
C19 C20 1.374(3) .
C20 N5 1.355(3) .
C20 C21 1.482(3) .
C21 H21A 0.9600 .
C21 H21B 0.9600 .
C21 H21C 0.9600 .
C22 C23 1.363(3) .
C22 C27 1.372(3) .
C22 N5 1.435(3) .
C23 C24 1.375(4) .
C23 H23 0.9300 .
C24 C25 1.358(4) .
C24 H24 0.9300 .
C25 C26 1.363(4) .
C25 H25 0.9300 .
C26 C27 1.377(3) .
C26 H26 0.9300 .
C27 H27 0.9300 .
N1 N2 1.367(2) .
N3 N4 1.309(2) .
N4 N5 1.358(3) .

loop_
_geom_hbond_atom_site_label_D
_geom_hbond_atom_site_label_H
_geom_hbond_atom_site_label_A
_geom_hbond_distance_DH
_geom_hbond_distance_HA
_geom_hbond_distance_DA
_geom_hbond_angle_DHA
_geom_hbond_site_symmetry_A
_geom_hbond_publ_flag
C11 H11 O1 0.93 2.34 3.241(3) 161.9 2_655 yes
C21 H21B N2 0.96 2.61 3.109(3) 113.0 . yes

loop_
_exptl_oxdiff_crystal_face_indexfrac_h
_exptl_oxdiff_crystal_face_indexfrac_k
_exptl_oxdiff_crystal_face_indexfrac_l
_exptl_oxdiff_crystal_face_x
_exptl_oxdiff_crystal_face_y
_exptl_oxdiff_crystal_face_z
0.0057 -6.9863 15.9720 -0.0780 1.0140 0.1114
-0.0057 6.9863 -15.9720 0.0780 -1.0140 -0.1114
10.9836 5.9903 5.9838 -0.1946 0.0110 1.0119
-10.9836 -5.9903 -5.9838 0.1946 -0.0110 -1.0119
0.0035 10.9884 11.9835 0.7947 0.1546 0.5061
-0.0035 -10.9884 -11.9835 -0.7947 -0.1546 -0.5061
-0.0004 -13.9820 -2.9990 -0.7894 0.3809 -0.4191
0.0004 13.9820 2.9990 0.7894 -0.3809 0.4191
